data_2222961
loop_
_publ_author_name
'Li, Qian'
'Zhang, Dong'
'Chen, Chun-Ling'
'Yan, Lin'

_publ_section_title
;Bis(2,2'-bipyridine-\k^2^<i>N</i>,<i>N</i>')(thiocyanato-\k<i>N</i>)copper(II)
 perchlorate
;
_journal_coeditor_code AT2856
_journal_issue 9
_journal_name_full 'Acta Crystallographica Section E'
_journal_page_first m1061
_journal_paper_doi 10.1107/S1600536809031067
_journal_volume 65
_journal_year 2009
_chemical_formula_iupac '[Cu (N C S) (C10 H8 N2)2] Cl O4'
_chemical_formula_moiety 'C21 H16 Cu N5 S +, Cl O4 -'
_chemical_formula_sum 'C21 H16 Cl Cu N5 O4 S'
_chemical_formula_weight 533.46
_chemical_name_systematic
;Bis(2,2'-bipyridine-\k^2^<i>N</i>,<i>N</i>')(thiocyanato-\k<i>N</i>)copper(II)
perchlorate
;
_space_group_IT_number 14
_symmetry_cell_setting monoclinic
_symmetry_space_group_name_Hall '-P 2ybc'
_symmetry_space_group_name_H-M 'P 1 21/c 1'
_atom_sites_solution_hydrogens geom
_atom_sites_solution_primary direct
_atom_sites_solution_secondary difmap
_audit_creation_method SHELXL-97
_cell_angle_alpha 90.00
_cell_angle_beta 120.306(7)
_cell_angle_gamma 90.00
_cell_formula_units_Z 4
_cell_length_a 15.151(2)
_cell_length_b 8.9518(13)
_cell_length_c 19.0409(17)
_cell_measurement_reflns_used 2091
_cell_measurement_temperature 293(2)
_cell_measurement_theta_max 20.52
_cell_measurement_theta_min 2.48
_cell_volume 2229.6(5)
_computing_cell_refinement 'SAINT-Plus (Bruker, 2001)'
_computing_data_collection 'SMART (Bruker, 2001)'
_computing_data_reduction 'SAINT-Plus (Bruker, 2001)'
_computing_molecular_graphics 'PLATON (Spek, 2009)'
_computing_publication_material 'PLATON (Spek, 2009)'
_computing_structure_refinement 'SHELXL97 (Sheldrick, 2008)'
_computing_structure_solution 'SHELXS97 (Sheldrick, 2008)'
_diffrn_ambient_temperature 293(2)
_diffrn_measured_fraction_theta_full 0.988
_diffrn_measured_fraction_theta_max 0.988
_diffrn_measurement_device_type 'Bruker SMART CCD area-detector'
_diffrn_measurement_method '\f and \w'
_diffrn_radiation_monochromator graphite
_diffrn_radiation_source 'fine-focus sealed tube'
_diffrn_radiation_type MoK\a
_diffrn_radiation_wavelength 0.71073
_diffrn_reflns_av_R_equivalents 0.0429
_diffrn_reflns_av_sigmaI/netI 0.0660
_diffrn_reflns_limit_h_max 18
_diffrn_reflns_limit_h_min -9
_diffrn_reflns_limit_k_max 10
_diffrn_reflns_limit_k_min -10
_diffrn_reflns_limit_l_max 20
_diffrn_reflns_limit_l_min -22
_diffrn_reflns_number 10831
_diffrn_reflns_theta_full 25.10
_diffrn_reflns_theta_max 25.10
_diffrn_reflns_theta_min 2.16
_exptl_absorpt_coefficient_mu 1.232
_exptl_absorpt_correction_T_max 0.8562
_exptl_absorpt_correction_T_min 0.7819
_exptl_absorpt_correction_type multi-scan
_exptl_absorpt_process_details '(SADABS; Sheldrick, 2001)'
_exptl_crystal_colour green
_exptl_crystal_density_diffrn 1.589
_exptl_crystal_density_method 'not measured'
_exptl_crystal_description block
_exptl_crystal_F_000 1084
_exptl_crystal_size_max 0.21
_exptl_crystal_size_mid 0.15
_exptl_crystal_size_min 0.13
_refine_diff_density_max 0.603
_refine_diff_density_min -0.818
_refine_ls_extinction_method none
_refine_ls_goodness_of_fit_ref 1.027
_refine_ls_hydrogen_treatment constr
_refine_ls_matrix_type full
_refine_ls_number_parameters 335
_refine_ls_number_reflns 3917
_refine_ls_number_restraints 44
_refine_ls_restrained_S_all 1.072
_refine_ls_R_factor_all 0.0836
_refine_ls_R_factor_gt 0.0489
_refine_ls_shift/su_max 0.000
_refine_ls_shift/su_mean 0.000
_refine_ls_structure_factor_coef Fsqd
_refine_ls_weighting_details 'calc w=1/[\s^2^(Fo^2^)+(0.0453P)^2^+0.0000P] where P=(Fo^2^+2Fc^2^)/3'
_refine_ls_weighting_scheme calc
_refine_ls_wR_factor_gt 0.1057
_refine_ls_wR_factor_ref 0.1155
_reflns_number_gt 2370
_reflns_number_total 3917
_reflns_threshold_expression I>2\s(I)
_cod_data_source_file at2856.cif
_cod_data_source_block I
_cod_original_sg_symbol_H-M 'P 21/c'
_cod_database_code 2222961
_cod_database_fobs_code 2222961

loop_
_symmetry_equiv_pos_as_xyz
'x, y, z'
'-x, y+1/2, -z+1/2'
'-x, -y, -z'
'x, -y-1/2, z-1/2'

loop_
_atom_site_type_symbol
_atom_site_label
_atom_site_fract_x
_atom_site_fract_y
_atom_site_fract_z
_atom_site_U_iso_or_equiv
_atom_site_adp_type
_atom_site_calc_flag
_atom_site_refinement_flags
_atom_site_occupancy
_atom_site_disorder_assembly
_atom_site_disorder_group
Cu Cu1 0.28304(4) 0.52479(6) 0.58542(3) 0.0504(2) Uani d . 1 . .
S S1 0.21213(11) 0.09251(15) 0.69020(9) 0.0736(4) Uani d . 1 . .
N N1 0.4011(3) 0.4415(4) 0.5796(2) 0.0489(10) Uani d . 1 . .
N N2 0.3811(3) 0.7044(4) 0.6288(2) 0.0478(9) Uani d . 1 . .
N N3 0.1728(3) 0.5378(4) 0.4610(2) 0.0475(9) Uani d . 1 . .
N N4 0.1701(3) 0.6262(4) 0.5907(2) 0.0488(9) Uani d . 1 . .
N N5 0.2680(3) 0.3429(5) 0.6365(3) 0.0659(12) Uani d . 1 . .
C C1 0.4060(4) 0.3036(5) 0.5556(3) 0.0588(13) Uani d . 1 . .
H H1A 0.3494 0.2416 0.5375 0.071 Uiso calc R 1 . .
C C2 0.4912(4) 0.2495(6) 0.5565(3) 0.0637(14) Uani d . 1 . .
H H2A 0.4918 0.1535 0.5381 0.076 Uiso calc R 1 . .
C C3 0.5754(4) 0.3400(6) 0.5852(3) 0.0657(14) Uani d . 1 . .
H H3A 0.6348 0.3055 0.5875 0.079 Uiso calc R 1 . .
C C4 0.5712(4) 0.4814(5) 0.6103(3) 0.0576(13) Uani d . 1 . .
H H4A 0.6278 0.5439 0.6300 0.069 Uiso calc R 1 . .
C C5 0.4828(3) 0.5312(5) 0.6062(3) 0.0453(11) Uani d . 1 . .
C C6 0.4705(3) 0.6823(5) 0.6308(3) 0.0456(11) Uani d . 1 . .
C C7 0.5427(4) 0.7926(5) 0.6539(3) 0.0552(13) Uani d . 1 . .
H H7A 0.6031 0.7753 0.6537 0.066 Uiso calc R 1 . .
C C8 0.5246(4) 0.9294(6) 0.6772(3) 0.0651(14) Uani d . 1 . .
H H8A 0.5732 1.0050 0.6941 0.078 Uiso calc R 1 . .
C C9 0.4346(4) 0.9526(5) 0.6753(3) 0.0666(14) Uani d . 1 . .
H H9A 0.4209 1.0440 0.6911 0.080 Uiso calc R 1 . .
C C10 0.3643(4) 0.8385(5) 0.6498(3) 0.0584(13) Uani d . 1 . .
H H10A 0.3021 0.8559 0.6471 0.070 Uiso calc R 1 . .
C C11 0.1745(4) 0.4783(5) 0.3972(3) 0.0570(13) Uani d . 1 . .
H H11A 0.2310 0.4217 0.4067 0.068 Uiso calc R 1 . .
C C12 0.0976(4) 0.4968(5) 0.3191(3) 0.0642(14) Uani d . 1 . .
H H12A 0.1007 0.4517 0.2764 0.077 Uiso calc R 1 . .
C C13 0.0156(4) 0.5828(6) 0.3046(3) 0.0702(15) Uani d . 1 . .
H H13A -0.0374 0.5987 0.2516 0.084 Uiso calc R 1 . .
C C14 0.0126(4) 0.6453(5) 0.3689(3) 0.0617(14) Uani d . 1 . .
H H14A -0.0424 0.7049 0.3600 0.074 Uiso calc R 1 . .
C C15 0.0910(3) 0.6196(5) 0.4464(3) 0.0462(11) Uani d . 1 . .
C C16 0.0909(3) 0.6708(5) 0.5202(3) 0.0467(11) Uani d . 1 . .
C C17 0.0122(4) 0.7529(6) 0.5185(3) 0.0660(15) Uani d . 1 . .
H H17A -0.0420 0.7867 0.4694 0.079 Uiso calc R 1 . .
C C18 0.0157(4) 0.7834(6) 0.5909(4) 0.0721(16) Uani d . 1 . .
H H18A -0.0365 0.8384 0.5908 0.087 Uiso calc R 1 . .
C C19 0.0945(4) 0.7339(5) 0.6616(4) 0.0675(15) Uani d . 1 . .
H H19A 0.0970 0.7527 0.7107 0.081 Uiso calc R 1 . .
C C20 0.1706(4) 0.6553(5) 0.6597(3) 0.0612(14) Uani d . 1 . .
H H20A 0.2250 0.6206 0.7085 0.073 Uiso calc R 1 . .
C C21 0.2448(3) 0.2379(5) 0.6594(3) 0.0514(12) Uani d . 1 . .
Cl Cl1 0.24431(10) 0.98729(15) 0.40224(9) 0.0726(4) Uani d DU 1 . .
O O1' 0.1951(6) 1.1109(9) 0.4087(6) 0.190(5) Uani d PD 0.66 . .
O O2' 0.1768(7) 0.8670(8) 0.3661(5) 0.193(5) Uani d PD 0.66 . .
O O3' 0.3286(6) 0.9451(11) 0.4777(4) 0.177(5) Uani d PD 0.66 . .
O O4' 0.2788(8) 1.0206(15) 0.3457(6) 0.268(7) Uani d PD 0.66 . .
O O1 0.1870(7) 0.9781(12) 0.4423(6) 0.0755(10) Uani d PDU 0.34 . .
O O2 0.2143(8) 0.8817(10) 0.3404(6) 0.0728(10) Uani d PDU 0.34 . .
O O3 0.3518(6) 0.9693(14) 0.4598(7) 0.0730(10) Uani d PDU 0.34 . .
O O4 0.2356(9) 1.1359(8) 0.3709(6) 0.0730(10) Uani d PDU 0.34 . .

loop_
_atom_site_aniso_label
_atom_site_aniso_U_11
_atom_site_aniso_U_22
_atom_site_aniso_U_33
_atom_site_aniso_U_12
_atom_site_aniso_U_13
_atom_site_aniso_U_23
Cu1 0.0461(4) 0.0518(4) 0.0585(4) 0.0054(3) 0.0303(3) 0.0020(3)
S1 0.0721(10) 0.0594(9) 0.1024(12) 0.0078(7) 0.0536(9) 0.0197(8)
N1 0.049(2) 0.045(2) 0.057(2) 0.0044(19) 0.030(2) -0.0022(19)
N2 0.047(2) 0.043(2) 0.056(3) 0.0038(18) 0.028(2) -0.0002(19)
N3 0.046(2) 0.052(2) 0.051(2) 0.0014(19) 0.029(2) 0.0017(19)
N4 0.047(2) 0.054(2) 0.054(3) 0.0036(19) 0.032(2) 0.001(2)
N5 0.058(3) 0.068(3) 0.077(3) 0.003(2) 0.038(3) 0.009(2)
C1 0.063(3) 0.048(3) 0.071(4) 0.004(3) 0.038(3) -0.003(3)
C2 0.071(4) 0.054(3) 0.074(4) 0.018(3) 0.042(3) 0.001(3)
C3 0.057(4) 0.073(4) 0.075(4) 0.020(3) 0.039(3) 0.002(3)
C4 0.043(3) 0.066(3) 0.064(3) 0.006(2) 0.027(3) 0.000(3)
C5 0.040(3) 0.049(3) 0.047(3) 0.004(2) 0.022(2) 0.003(2)
C6 0.041(3) 0.051(3) 0.039(3) 0.004(2) 0.016(2) 0.004(2)
C7 0.042(3) 0.058(3) 0.063(3) -0.003(2) 0.024(3) -0.003(3)
C8 0.052(3) 0.056(3) 0.075(4) -0.007(3) 0.023(3) -0.003(3)
C9 0.077(4) 0.050(3) 0.065(4) 0.005(3) 0.031(3) -0.009(3)
C10 0.056(3) 0.053(3) 0.071(4) 0.006(3) 0.036(3) -0.002(3)
C11 0.059(3) 0.065(3) 0.061(3) 0.002(3) 0.040(3) 0.000(3)
C12 0.070(4) 0.078(4) 0.057(4) -0.012(3) 0.041(3) -0.008(3)
C13 0.056(4) 0.090(4) 0.057(4) -0.013(3) 0.022(3) 0.007(3)
C14 0.048(3) 0.072(4) 0.061(4) 0.005(3) 0.024(3) 0.006(3)
C15 0.044(3) 0.042(3) 0.056(3) -0.001(2) 0.028(3) 0.002(2)
C16 0.037(3) 0.047(3) 0.058(3) -0.001(2) 0.026(3) -0.002(2)
C17 0.049(3) 0.072(4) 0.075(4) 0.013(3) 0.030(3) 0.004(3)
C18 0.063(4) 0.070(4) 0.103(5) 0.004(3) 0.057(4) -0.014(4)
C19 0.075(4) 0.065(4) 0.085(4) -0.009(3) 0.057(4) -0.013(3)
C20 0.063(3) 0.069(3) 0.060(3) 0.000(3) 0.037(3) -0.002(3)
C21 0.040(3) 0.053(3) 0.064(3) 0.010(2) 0.029(3) 0.001(3)
Cl1 0.0573(8) 0.0714(9) 0.0791(10) 0.0056(7) 0.0270(8) -0.0106(7)
O1' 0.128(7) 0.134(7) 0.300(13) 0.047(6) 0.102(8) -0.069(7)
O2' 0.201(10) 0.176(8) 0.174(9) -0.140(8) 0.072(7) -0.028(7)
O3' 0.183(9) 0.215(10) 0.062(5) 0.082(8) 0.008(6) 0.001(5)
O4' 0.224(13) 0.41(2) 0.259(14) -0.040(12) 0.189(13) 0.037(12)
O1 0.0592(14) 0.0735(14) 0.0817(15) 0.0063(13) 0.0267(13) -0.0106(13)
O2 0.0582(14) 0.0710(14) 0.0786(15) 0.0059(13) 0.0266(13) -0.0119(13)
O3 0.0569(13) 0.0713(14) 0.0797(15) 0.0063(13) 0.0263(13) -0.0118(13)
O4 0.0577(13) 0.0715(14) 0.0796(15) 0.0058(13) 0.0270(13) -0.0097(13)

loop_
_atom_type_symbol
_atom_type_description
_atom_type_scat_dispersion_real
_atom_type_scat_dispersion_imag
_atom_type_scat_source
C C 0.0033 0.0016 'International Tables Vol C Tables 4.2.6.8 and 6.1.1.4'
H H 0.0000 0.0000 'International Tables Vol C Tables 4.2.6.8 and 6.1.1.4'
Cl Cl 0.1484 0.1585 'International Tables Vol C Tables 4.2.6.8 and 6.1.1.4'
Cu Cu 0.3201 1.2651 'International Tables Vol C Tables 4.2.6.8 and 6.1.1.4'
N N 0.0061 0.0033 'International Tables Vol C Tables 4.2.6.8 and 6.1.1.4'
O O 0.0106 0.0060 'International Tables Vol C Tables 4.2.6.8 and 6.1.1.4'
S S 0.1246 0.1234 'International Tables Vol C Tables 4.2.6.8 and 6.1.1.4'

loop_
_geom_angle_atom_site_label_1
_geom_angle_atom_site_label_2
_geom_angle_atom_site_label_3
_geom_angle_site_symmetry_1
_geom_angle_site_symmetry_3
_geom_angle
_geom_angle_publ_flag
N5 Cu1 N4 . . 92.02(16) y
N5 Cu1 N1 . . 92.83(16) y
N4 Cu1 N1 . . 174.75(15) y
N5 Cu1 N2 . . 133.48(16) y
N4 Cu1 N2 . . 95.11(14) y
N1 Cu1 N2 . . 80.08(15) y
N5 Cu1 N3 . . 112.25(16) y
N4 Cu1 N3 . . 79.43(15) y
N1 Cu1 N3 . . 100.55(14) y
N2 Cu1 N3 . . 114.25(14) y
C1 N1 C5 . . 119.0(4) ?
C1 N1 Cu1 . . 125.0(3) ?
C5 N1 Cu1 . . 116.0(3) ?
C10 N2 C6 . . 117.8(4) ?
C10 N2 Cu1 . . 128.0(3) ?
C6 N2 Cu1 . . 114.1(3) ?
C11 N3 C15 . . 117.8(4) ?
C11 N3 Cu1 . . 129.2(3) ?
C15 N3 Cu1 . . 112.9(3) ?
C16 N4 C20 . . 119.3(4) ?
C16 N4 Cu1 . . 116.5(3) ?
C20 N4 Cu1 . . 124.2(3) ?
C21 N5 Cu1 . . 170.6(4) ?
N1 C1 C2 . . 122.6(5) ?
N1 C1 H1A . . 118.7 ?
C2 C1 H1A . . 118.7 ?
C1 C2 C3 . . 118.5(5) ?
C1 C2 H2A . . 120.7 ?
C3 C2 H2A . . 120.7 ?
C4 C3 C2 . . 119.2(5) ?
C4 C3 H3A . . 120.4 ?
C2 C3 H3A . . 120.4 ?
C3 C4 C5 . . 119.8(5) ?
C3 C4 H4A . . 120.1 ?
C5 C4 H4A . . 120.1 ?
N1 C5 C4 . . 120.9(4) ?
N1 C5 C6 . . 115.4(4) ?
C4 C5 C6 . . 123.8(4) ?
N2 C6 C7 . . 122.0(4) ?
N2 C6 C5 . . 114.3(4) ?
C7 C6 C5 . . 123.6(4) ?
C6 C7 C8 . . 119.2(4) ?
C6 C7 H7A . . 120.4 ?
C8 C7 H7A . . 120.4 ?
C9 C8 C7 . . 119.1(5) ?
C9 C8 H8A . . 120.4 ?
C7 C8 H8A . . 120.4 ?
C8 C9 C10 . . 118.8(5) ?
C8 C9 H9A . . 120.6 ?
C10 C9 H9A . . 120.6 ?
N2 C10 C9 . . 123.0(5) ?
N2 C10 H10A . . 118.5 ?
C9 C10 H10A . . 118.5 ?
N3 C11 C12 . . 123.1(5) ?
N3 C11 H11A . . 118.4 ?
C12 C11 H11A . . 118.4 ?
C11 C12 C13 . . 118.7(5) ?
C11 C12 H12A . . 120.7 ?
C13 C12 H12A . . 120.7 ?
C12 C13 C14 . . 119.2(5) ?
C12 C13 H13A . . 120.4 ?
C14 C13 H13A . . 120.4 ?
C15 C14 C13 . . 119.6(5) ?
C15 C14 H14A . . 120.2 ?
C13 C14 H14A . . 120.2 ?
N3 C15 C14 . . 121.6(4) ?
N3 C15 C16 . . 114.5(4) ?
C14 C15 C16 . . 123.8(4) ?
N4 C16 C17 . . 120.5(4) ?
N4 C16 C15 . . 115.7(4) ?
C17 C16 C15 . . 123.7(5) ?
C18 C17 C16 . . 118.9(5) ?
C18 C17 H17A . . 120.6 ?
C16 C17 H17A . . 120.6 ?
C19 C18 C17 . . 120.1(5) ?
C19 C18 H18A . . 119.9 ?
C17 C18 H18A . . 119.9 ?
C18 C19 C20 . . 118.5(5) ?
C18 C19 H19A . . 120.8 ?
C20 C19 H19A . . 120.8 ?
N4 C20 C19 . . 122.7(5) ?
N4 C20 H20A . . 118.7 ?
C19 C20 H20A . . 118.7 ?
N5 C21 S1 . . 179.5(6) ?
O1' Cl1 O2 . . 131.4(6) ?
O1' Cl1 O2' . . 111.6(5) ?
O2 Cl1 O2' . . 38.7(5) ?
O1' Cl1 O3' . . 112.2(5) ?
O2 Cl1 O3' . . 114.9(6) ?
O2' Cl1 O3' . . 110.8(5) ?
O1' Cl1 O1 . . 59.4(5) ?
O2 Cl1 O1 . . 112.8(6) ?
O2' Cl1 O1 . . 74.1(5) ?
O3' Cl1 O1 . . 85.6(5) ?
O1' Cl1 O4 . . 49.6(5) ?
O2 Cl1 O4 . . 110.7(6) ?
O2' Cl1 O4 . . 128.0(6) ?
O3' Cl1 O4 . . 121.2(6) ?
O1 Cl1 O4 . . 108.9(5) ?
O1' Cl1 O3 . . 118.5(7) ?
O2 Cl1 O3 . . 109.2(6) ?
O2' Cl1 O3 . . 123.4(7) ?
O3' Cl1 O3 . . 25.8(7) ?
O1 Cl1 O3 . . 110.4(6) ?
O4 Cl1 O3 . . 104.5(6) ?
O1' Cl1 O4' . . 108.5(5) ?
O2 Cl1 O4' . . 66.3(6) ?
O2' Cl1 O4' . . 104.0(5) ?
O3' Cl1 O4' . . 109.4(5) ?
O1 Cl1 O4' . . 164.2(6) ?
O4 Cl1 O4' . . 59.4(5) ?
O3 Cl1 O4' . . 84.0(7) ?
O4 O1' Cl1 . . 68.0(4) ?
O4 O1' O1 . . 129.8(6) ?
Cl1 O1' O1 . . 61.9(4) ?
O2 O2' Cl1 . . 70.2(6) ?
O2 O2' O1 . . 123.5(7) ?
Cl1 O2' O1 . . 53.4(3) ?
O3 O3' Cl1 . . 80.0(9) ?
O4 O4' Cl1 . . 60.0(4) ?
O4 O4' O2 . . 102.7(6) ?
Cl1 O4' O2 . . 55.3(4) ?
O1' O1 Cl1 . . 58.7(4) ?
O1' O1 O2' . . 95.7(6) ?
Cl1 O1 O2' . . 52.5(3) ?
O2' O2 Cl1 . . 71.1(6) ?
O2' O2 O4' . . 127.8(8) ?
Cl1 O2 O4' . . 58.4(4) ?
O3' O3 Cl1 . . 74.2(9) ?
O1' O4 O4' . . 122.4(7) ?
O1' O4 Cl1 . . 62.4(4) ?
O4' O4 Cl1 . . 60.6(4) ?

loop_
_geom_bond_atom_site_label_1
_geom_bond_atom_site_label_2
_geom_bond_site_symmetry_2
_geom_bond_distance
_geom_bond_publ_flag
Cu1 N5 . 1.968(4) y
Cu1 N4 . 1.985(3) y
Cu1 N1 . 1.992(4) y
Cu1 N2 . 2.058(4) y
Cu1 N3 . 2.102(4) y
S1 C21 . 1.605(5) n
N1 C1 . 1.331(5) ?
N1 C5 . 1.342(5) ?
N2 C10 . 1.331(5) ?
N2 C6 . 1.349(5) ?
N3 C11 . 1.339(5) ?
N3 C15 . 1.342(5) ?
N4 C16 . 1.332(5) ?
N4 C20 . 1.335(5) ?
N5 C21 . 1.163(5) ?
C1 C2 . 1.371(6) ?
C1 H1A . 0.9300 ?
C2 C3 . 1.371(6) ?
C2 H2A . 0.9300 ?
C3 C4 . 1.366(6) ?
C3 H3A . 0.9300 ?
C4 C5 . 1.376(6) ?
C4 H4A . 0.9300 ?
C5 C6 . 1.473(6) ?
C6 C7 . 1.372(6) ?
C7 C8 . 1.377(6) ?
C7 H7A . 0.9300 ?
C8 C9 . 1.362(7) ?
C8 H8A . 0.9300 ?
C9 C10 . 1.375(6) ?
C9 H9A . 0.9300 ?
C10 H10A . 0.9300 ?
C11 C12 . 1.360(7) ?
C11 H11A . 0.9300 ?
C12 C13 . 1.365(6) ?
C12 H12A . 0.9300 ?
C13 C14 . 1.369(6) ?
C13 H13A . 0.9300 ?
C14 C15 . 1.368(6) ?
C14 H14A . 0.9300 ?
C15 C16 . 1.478(6) ?
C16 C17 . 1.387(6) ?
C17 C18 . 1.380(7) ?
C17 H17A . 0.9300 ?
C18 C19 . 1.347(7) ?
C18 H18A . 0.9300 ?
C19 C20 . 1.368(6) ?
C19 H19A . 0.9300 ?
C20 H20A . 0.9300 ?
Cl1 O1' . 1.374(5) ?
Cl1 O2 . 1.395(7) ?
Cl1 O2' . 1.403(5) ?
Cl1 O3' . 1.409(5) ?
Cl1 O1 . 1.419(6) ?
Cl1 O4 . 1.437(7) ?
Cl1 O3 . 1.442(7) ?
Cl1 O4' . 1.446(6) ?
O1' O4 . 1.180(11) ?
O1' O1 . 1.385(11) ?
O2' O2 . 0.927(11) ?
O2' O1 . 1.701(11) ?
O3' O3 . 0.638(17) ?
O4' O4 . 1.429(12) ?
O4' O2 . 1.553(12) ?

loop_
_geom_hbond_atom_site_label_D
_geom_hbond_atom_site_label_H
_geom_hbond_atom_site_label_A
_geom_hbond_site_symmetry_A
_geom_hbond_distance_DH
_geom_hbond_distance_HA
_geom_hbond_distance_DA
_geom_hbond_angle_DHA
_geom_hbond_publ_flag
C7 H7A O4' 3_676 0.9300 2.5500 3.176(15) 125.00 yes
C10 H10A S1 1_565 0.9300 2.8500 3.587(6) 137.00 yes
C18 H18A O1' 3_576 0.9300 2.4500 3.335(13) 159.00 yes
